data_7702240
loop_
_publ_author_name
'Fraser, Hector W. L.'
'Nichol, Gary S.'
'Baldansuren, Amgalanbaatar'
'McInnes, Eric J. L.'
'Brechin, Euan K.'

_publ_section_title
;
 Cages on a plane: a structural matrix for molecular 'sheets'.
;
_journal_issue 43
_journal_name_full 'Dalton transactions (Cambridge, England : 2003)'
_journal_page_first 15530
_journal_page_last 15537
_journal_paper_doi 10.1039/c8dt03793k
_journal_volume 47
_journal_year 2018
_chemical_formula_moiety 'C72 H72 Al2 Co5 N12 O12, 4(Cl1 O4), 9 (C H4 O)'
_chemical_formula_sum 'C81 H108 Al2 Cl4 Co5 N12 O37'
_chemical_formula_weight 2332.20
_space_group_crystal_system trigonal
_space_group_IT_number 148
_space_group_name_Hall '-R 3'
_space_group_name_H-M_alt 'R -3 :H'
_atom_sites_solution_hydrogens geom
_atom_sites_solution_primary dual
_audit_creation_date 2016-11-23
_audit_creation_method
;
Olex2 1.2-beta
(compiled 2016.11.07 svn.r3352 for OlexSys, GUI svn.r5261)
;
_audit_update_record
;
2018-07-11 deposited with the CCDC.
2018-10-15 downloaded from the CCDC.
;
_cell_angle_alpha 90
_cell_angle_beta 90
_cell_angle_gamma 120
_cell_formula_units_Z 3
_cell_length_a 14.6812(5)
_cell_length_b 14.6812(5)
_cell_length_c 38.0235(14)
_cell_measurement_reflns_used 12096
_cell_measurement_temperature 120.0
_cell_measurement_theta_max 26.1220
_cell_measurement_theta_min 3.1830
_cell_volume 7097.5(4)
_computing_cell_refinement 'CrysAlisPro 1.171.38.43h (Rigaku OD, 2015)'
_computing_data_collection 'CrysAlisPro 1.171.38.43h (Rigaku OD, 2015)'
_computing_data_reduction 'CrysAlisPro 1.171.38.43h (Rigaku OD, 2015)'
_computing_molecular_graphics 'Olex2 (Dolomanov et al., 2009)'
_computing_publication_material 'Olex2 (Dolomanov et al., 2009)'
_computing_structure_refinement 'ShelXL (Sheldrick, 2015)'
_computing_structure_solution 'ShelXT (Sheldrick, 2015)'
_diffrn_ambient_environment N~2~
_diffrn_ambient_temperature 120.0
_diffrn_detector 'CCD plate'
_diffrn_detector_area_resol_mean 5.1574
_diffrn_detector_type Atlas
_diffrn_measured_fraction_theta_full 0.998
_diffrn_measured_fraction_theta_max 0.998
_diffrn_measurement_details
;
List of Runs (angles in degrees, time in seconds):

  # Type    Start    End  Width  t~exp~   \w     \q     \k     \f   Frames
#--------------------------------------------------------------------------
  1  \w    -20.00  30.00   1.00   30.00    --   -9.43 -99.00  90.00   50
  2  \w    -80.00   5.00   1.00   30.00    --   -9.43 -57.00 150.00   85
  3  \w    -34.00  -5.00   1.00   30.00    --   -9.43  48.00 -80.39   29
  4  \w     21.00  48.00   1.00   30.00    --   10.84-140.00-170.98   27
  5  \w    -40.00 -13.00   1.00   30.00    --   10.84 -77.00 -90.00   27
  6  \w      0.00  27.00   1.00   30.00    --   10.84 -88.00 170.93   27
  7  \w    -40.00  42.00   1.00   30.00    --   10.84 -77.00-150.00   82
  8  \w     43.00  82.00   1.00   30.00    --   10.84  38.00-120.00   39
  9  \w    -45.00 -18.00   1.00   30.00    --   10.84 -38.00-150.00   27
 10  \w     24.00  51.00   1.00   30.00    --   10.84  38.00-150.00   27
 11  \w      2.00  65.00   1.00   30.00    --   10.84-124.00 102.42   63
 12  \w    -62.00  32.00   1.00   30.00    --   10.84 -38.00 -60.00   94
 13  \w    -37.00 -10.00   1.00   30.00    --   10.84 -77.00 120.00   27
 14  \w     38.00  65.00   1.00   30.00    --   10.84  19.00 -30.00   27
 15  \w     46.00  80.00   1.00   30.00    --   10.84  19.00 -60.00   34
;
_diffrn_measurement_device 'four-circle diffractometer'
_diffrn_measurement_device_type 'Rigaku Oxford Diffraction SuperNova'
_diffrn_measurement_method '\w scans'
_diffrn_orient_matrix_type 'CrysAlisPro convention (1999,Acta A55,543-557)'
_diffrn_orient_matrix_UB_11 -0.0220616000
_diffrn_orient_matrix_UB_12 -0.0287998000
_diffrn_orient_matrix_UB_13 0.0156924000
_diffrn_orient_matrix_UB_21 0.0334685000
_diffrn_orient_matrix_UB_22 -0.0218039000
_diffrn_orient_matrix_UB_23 -0.0012383000
_diffrn_orient_matrix_UB_31 0.0387856000
_diffrn_orient_matrix_UB_32 0.0425051000
_diffrn_orient_matrix_UB_33 0.0100107000
_diffrn_radiation_monochromator mirror
_diffrn_radiation_probe x-ray
_diffrn_radiation_type MoK\a
_diffrn_radiation_wavelength 0.71073
_diffrn_reflns_av_R_equivalents 0.0900
_diffrn_reflns_av_unetI/netI 0.0387
_diffrn_reflns_Laue_measured_fraction_full 0.998
_diffrn_reflns_Laue_measured_fraction_max 0.998
_diffrn_reflns_limit_h_max 17
_diffrn_reflns_limit_h_min -17
_diffrn_reflns_limit_k_max 17
_diffrn_reflns_limit_k_min -17
_diffrn_reflns_limit_l_max 45
_diffrn_reflns_limit_l_min -41
_diffrn_reflns_number 38106
_diffrn_reflns_point_group_measured_fraction_full 0.998
_diffrn_reflns_point_group_measured_fraction_max 0.998
_diffrn_reflns_theta_full 25.340
_diffrn_reflns_theta_max 25.340
_diffrn_reflns_theta_min 3.121
_diffrn_source 'micro-focus sealed X-ray tube'
_diffrn_source_current 0.8
_diffrn_source_type 'SuperNova (Mo) X-ray Source'
_diffrn_source_voltage 50
_exptl_absorpt_coefficient_mu 1.084
_exptl_absorpt_correction_T_max 1.000
_exptl_absorpt_correction_T_min 0.710
_exptl_absorpt_correction_type gaussian
_exptl_absorpt_process_details
;
CrysAlisPro 1.171.38.43h (Rigaku Oxford Diffraction, 2015)
Numerical absorption correction based on gaussian integration over
			a multifaceted crystal model
Empirical absorption correction using spherical harmonics,
 implemented in SCALE3 ABSPACK scaling algorithm.
;
_exptl_crystal_colour 'pale brown'
_exptl_crystal_density_diffrn 1.637
_exptl_crystal_description plate
_exptl_crystal_F_000 3609
_exptl_crystal_recrystallization_method 'The material was recrystallised from methanol by hydrothermal bomb'
_exptl_crystal_size_max 0.273
_exptl_crystal_size_mid 0.075
_exptl_crystal_size_min 0.026
_refine_diff_density_max 0.728
_refine_diff_density_min -0.982
_refine_diff_density_rms 0.081
_refine_ls_extinction_method none
_refine_ls_goodness_of_fit_ref 1.136
_refine_ls_hydrogen_treatment constr
_refine_ls_matrix_type full
_refine_ls_number_parameters 196
_refine_ls_number_reflns 2893
_refine_ls_number_restraints 18
_refine_ls_restrained_S_all 1.133
_refine_ls_R_factor_all 0.0726
_refine_ls_R_factor_gt 0.0623
_refine_ls_shift/su_max 0.000
_refine_ls_shift/su_mean 0.000
_refine_ls_structure_factor_coef Fsqd
_refine_ls_weighting_details 'w=1/[\s^2^(Fo^2^)+(0.0429P)^2^+68.7616P] where P=(Fo^2^+2Fc^2^)/3'
_refine_ls_weighting_scheme calc
_refine_ls_wR_factor_gt 0.1289
_refine_ls_wR_factor_ref 0.1339
_reflns_Friedel_coverage 0.000
_reflns_number_gt 2560
_reflns_number_total 2893
_reflns_threshold_expression 'I > 2\s(I)'
_cod_data_source_file c8dt03793k2.cif
_cod_data_source_block 5
_cod_original_cell_volume 7097.5(5)
_cod_original_sg_symbol_H-M 'R -3'
_cod_database_code 7702240
_chemical_oxdiff_formula 'C60 H100 N10 O30 Co6 Cl Al2'
_chemical_oxdiff_usercomment '@ 120 K 756o'
_shelx_space_group_comment
;
The symmetry employed for this shelxl refinement is uniquely defined
by the following loop, which should always be used as a source of
symmetry information in preference to the above space-group names.
They are only intended as comments.
;
_reflns_odcompleteness_completeness 99.83
_reflns_odcompleteness_iscentric 1
_reflns_odcompleteness_theta 25.30
_olex2_refinement_description
;
1. Fixed Uiso
 At 1.2 times of:
  All C(H) groups, All C(H,H) groups
2. Shared sites
{Co1, Al1}
3. Restrained distances
 Cl2-O5A \\sim Cl2-O5 \\sim Cl2-O6
 with sigma of 0.02
4. Uiso/Uaniso restraints and constraints
Uanis(Co1) = Uanis(Al1)
5. Rigid body (RIGU) restrains
 Cl2, O5, O5A, O6
 with sigma for 1-2 distances of 0.004 and sigma for 1-3 distances of 0.004
6. Others
 Sof(O5A)=1-FVAR(1)
 Sof(O5)=FVAR(1)
 Fixed Sof: Co1(0.66666) Al1(0.33333)
7.a Secondary CH2 refined with riding coordinates:
 C6(H6A,H6B), C12(H12A,H12B)
7.b Aromatic/amide H refined with riding coordinates:
 C1(H1), C2(H2), C3(H3), C4(H4), C7(H7), C8(H8), C9(H9), C10(H10)
;
_shelx_shelxl_version_number 2016/6
_olex2_date_sample_data_collection 2016-11-17
_olex2_date_sample_submission 2016-10-14
_olex2_diffrn_ambient_temperature_device 'Oxford Cryosystems Cryostream 700+'
_olex2_exptl_crystal_mounting_method 'The crystal was mounted on a MITIGEN holder in Paratone oil'
_olex2_submission_original_sample_id '756o SOB'
_olex2_submission_special_instructions 'No special instructions were received'
_oxdiff_exptl_absorpt_empirical_details
;
Empirical correction (ABSPACK) includes:
- Absorption correction using spherical harmonics
- Frame scaling
;
_oxdiff_exptl_absorpt_empirical_full_max 1.283
_oxdiff_exptl_absorpt_empirical_full_min 0.737

loop_
_space_group_symop_operation_xyz
'x, y, z'
'-y, x-y, z'
'-x+y, -x, z'
'x+2/3, y+1/3, z+1/3'
'-y+2/3, x-y+1/3, z+1/3'
'-x+y+2/3, -x+1/3, z+1/3'
'x+1/3, y+2/3, z+2/3'
'-y+1/3, x-y+2/3, z+2/3'
'-x+y+1/3, -x+2/3, z+2/3'
'-x, -y, -z'
'y, -x+y, -z'
'x-y, x, -z'
'-x+2/3, -y+1/3, -z+1/3'
'y+2/3, -x+y+1/3, -z+1/3'
'x-y+2/3, x+1/3, -z+1/3'
'-x+1/3, -y+2/3, -z+2/3'
'y+1/3, -x+y+2/3, -z+2/3'
'x-y+1/3, x+2/3, -z+2/3'

loop_
_atom_site_label
_atom_site_type_symbol
_atom_site_fract_x
_atom_site_fract_y
_atom_site_fract_z
_atom_site_U_iso_or_equiv
_atom_site_adp_type
_atom_site_occupancy
_atom_site_site_symmetry_order
_atom_site_calc_flag
_atom_site_refinement_flags_posn
_atom_site_refinement_flags_adp
_atom_site_refinement_flags_occupancy
_atom_site_disorder_assembly
_atom_site_disorder_group
Co1 Co 0.76326(5) 0.82318(5) 0.49648(2) 0.0185(2) Uani 0.6667 1 d . . . A 1
Al1 Al 0.76326(5) 0.82318(5) 0.49648(2) 0.0185(2) Uani 0.3333 1 d . . . A 2
Co2 Co 1.000000 1.000000 0.500000 0.0206(3) Uani 1 6 d S T P A .
O1 O 0.8615(2) 0.9626(2) 0.47255(7) 0.0268(7) Uani 1 1 d . . . . .
O2 O 0.7338(2) 0.9205(2) 0.52387(8) 0.0317(8) Uani 1 1 d . . . . .
N1 N 0.6740(3) 0.8114(3) 0.45300(10) 0.0292(9) Uani 1 1 d . . . . .
N2 N 0.6492(3) 0.7190(3) 0.53021(10) 0.0307(9) Uani 1 1 d . . . . .
C1 C 0.5721(4) 0.7432(4) 0.44706(15) 0.0378(12) Uani 1 1 d . . . . .
H1 H 0.531724 0.695790 0.465265 0.045 Uiso 1 1 calc R . . . .
C2 C 0.5236(4) 0.7391(4) 0.41574(17) 0.0521(15) Uani 1 1 d . . . . .
H2 H 0.451068 0.689708 0.412497 0.063 Uiso 1 1 calc R . . . .
C3 C 0.5812(4) 0.8071(5) 0.38911(16) 0.0531(15) Uani 1 1 d . . . . .
H3 H 0.549511 0.804424 0.367049 0.064 Uiso 1 1 calc R . . . .
C4 C 0.6858(4) 0.8794(4) 0.39506(14) 0.0433(13) Uani 1 1 d . . . . .
H4 H 0.727086 0.927892 0.377220 0.052 Uiso 1 1 calc R . . . .
C5 C 0.7300(4) 0.8803(4) 0.42739(12) 0.0291(10) Uani 1 1 d . . . . .
C6 C 0.8438(3) 0.9575(4) 0.43579(12) 0.0294(10) Uani 1 1 d . . . . .
H6A H 0.889500 0.935454 0.423821 0.035 Uiso 1 1 calc R . . . .
H6B H 0.862178 1.028056 0.426913 0.035 Uiso 1 1 calc R . . . .
C7 C 0.6122(4) 0.6137(4) 0.53263(15) 0.0448(14) Uani 1 1 d . . . . .
H7 H 0.637057 0.581394 0.516614 0.054 Uiso 1 1 calc R . . . .
C8 C 0.5394(5) 0.5530(4) 0.55781(17) 0.0569(18) Uani 1 1 d . . . . .
H8 H 0.513906 0.479470 0.558697 0.068 Uiso 1 1 calc R . . . .
C9 C 0.5039(5) 0.5977(5) 0.58138(18) 0.0615(18) Uani 1 1 d . . . . .
H9 H 0.454686 0.556499 0.599066 0.074 Uiso 1 1 calc R . . . .
C10 C 0.5404(4) 0.7023(5) 0.57900(16) 0.0514(15) Uani 1 1 d . . . . .
H10 H 0.516102 0.734969 0.595092 0.062 Uiso 1 1 calc R . . . .
C11 C 0.6129(4) 0.7625(4) 0.55331(13) 0.0352(11) Uani 1 1 d . . . . .
C12 C 0.6553(4) 0.8784(4) 0.54925(13) 0.0370(12) Uani 1 1 d . . . . .
H12A H 0.597587 0.891217 0.542452 0.044 Uiso 1 1 calc R . . . .
H12B H 0.684126 0.913901 0.572035 0.044 Uiso 1 1 calc R . . . .
Cl1 Cl 0.333333 0.666667 0.50852(8) 0.0534(7) Uani 1 3 d S T P . .
O3 O 0.3633(3) 0.5928(3) 0.49881(15) 0.0725(14) Uani 1 1 d . . . . .
O4 O 0.333333 0.666667 0.5476(3) 0.112(4) Uani 1 3 d S T P . .
Cl2 Cl 1.000000 1.000000 0.34389(6) 0.0487(6) Uani 1 3 d DS TU P . .
O5 O 0.934(2) 0.8987(9) 0.3567(5) 0.089(6) Uani 0.59(6) 1 d D U . B 1
O6 O 1.000000 1.000000 0.30668(15) 0.0525(17) Uani 1 3 d DS TU P B .
O5A O 0.898(2) 0.929(5) 0.3554(8) 0.128(17) Uani 0.41(6) 1 d D U . B 2

loop_
_atom_site_aniso_label
_atom_site_aniso_U_11
_atom_site_aniso_U_22
_atom_site_aniso_U_33
_atom_site_aniso_U_23
_atom_site_aniso_U_13
_atom_site_aniso_U_12
Co1 0.0176(4) 0.0168(4) 0.0218(4) -0.0003(3) 0.0009(3) 0.0090(3)
Al1 0.0176(4) 0.0168(4) 0.0218(4) -0.0003(3) 0.0009(3) 0.0090(3)
Co2 0.0217(5) 0.0217(5) 0.0184(7) 0.000 0.000 0.0108(2)
O1 0.0194(15) 0.0336(17) 0.0224(16) 0.0015(13) 0.0000(12) 0.0095(14)
O2 0.0308(17) 0.0277(17) 0.0397(19) 0.0059(14) 0.0115(14) 0.0170(15)
N1 0.028(2) 0.029(2) 0.036(2) -0.0056(17) -0.0031(17) 0.0184(18)
N2 0.027(2) 0.022(2) 0.041(2) 0.0026(17) -0.0073(17) 0.0108(17)
C1 0.022(2) 0.030(3) 0.061(3) -0.001(2) -0.004(2) 0.012(2)
C2 0.031(3) 0.037(3) 0.080(4) -0.004(3) -0.016(3) 0.010(2)
C3 0.041(3) 0.053(4) 0.057(4) -0.006(3) -0.023(3) 0.017(3)
C4 0.036(3) 0.051(3) 0.039(3) 0.002(2) -0.007(2) 0.019(3)
C5 0.029(2) 0.033(3) 0.030(2) -0.005(2) -0.004(2) 0.019(2)
C6 0.025(2) 0.036(3) 0.026(2) 0.003(2) 0.0018(18) 0.015(2)
C7 0.042(3) 0.030(3) 0.054(3) -0.003(2) -0.020(3) 0.012(2)
C8 0.046(3) 0.026(3) 0.072(4) 0.021(3) -0.020(3) -0.003(3)
C9 0.050(4) 0.052(4) 0.062(4) 0.022(3) 0.008(3) 0.009(3)
C10 0.042(3) 0.053(4) 0.051(3) 0.023(3) 0.014(3) 0.018(3)
C11 0.027(3) 0.036(3) 0.042(3) 0.007(2) 0.001(2) 0.016(2)
C12 0.042(3) 0.038(3) 0.040(3) 0.011(2) 0.014(2) 0.028(2)
Cl1 0.0401(8) 0.0401(8) 0.0801(19) 0.000 0.000 0.0200(4)
O3 0.055(3) 0.044(2) 0.125(4) -0.006(3) 0.004(3) 0.029(2)
O4 0.138(6) 0.138(6) 0.061(6) 0.000 0.000 0.069(3)
Cl2 0.0584(9) 0.0584(9) 0.0293(11) 0.000 0.000 0.0292(5)
O5 0.102(12) 0.067(7) 0.074(7) 0.023(5) 0.010(8) 0.025(6)
O6 0.064(3) 0.064(3) 0.029(3) 0.000 0.000 0.0320(14)
O5A 0.072(11) 0.19(3) 0.056(11) -0.010(15) 0.038(9) 0.010(14)

loop_
_atom_type_symbol
_atom_type_description
_atom_type_scat_dispersion_real
_atom_type_scat_dispersion_imag
_atom_type_scat_source
C C 0.0033 0.0016 'International Tables Vol C Tables 4.2.6.8 and 6.1.1.4'
H H 0.0000 0.0000 'International Tables Vol C Tables 4.2.6.8 and 6.1.1.4'
Al Al 0.0645 0.0514 'International Tables Vol C Tables 4.2.6.8 and 6.1.1.4'
Cl Cl 0.1484 0.1585 'International Tables Vol C Tables 4.2.6.8 and 6.1.1.4'
Co Co 0.3494 0.9721 'International Tables Vol C Tables 4.2.6.8 and 6.1.1.4'
N N 0.0061 0.0033 'International Tables Vol C Tables 4.2.6.8 and 6.1.1.4'
O O 0.0106 0.0060 'International Tables Vol C Tables 4.2.6.8 and 6.1.1.4'

loop_
_exptl_crystal_face_index_h
_exptl_crystal_face_index_k
_exptl_crystal_face_index_l
_exptl_crystal_face_perp_dist
6 11 29 0.1378
-21 13 6 0.0267
20 -13 -8 0.0413
-5 -12 -30 0.1256
0 -1 5 0.0132
0 1 -5 0.0132

loop_
_geom_angle_atom_site_label_1
_geom_angle_atom_site_label_2
_geom_angle_atom_site_label_3
_geom_angle
_geom_angle_site_symmetry_1
_geom_angle_site_symmetry_3
O1 Co1 O1 83.26(16) . 12_656
O1 Co1 N1 80.06(14) . .
O1 Co1 N2 158.54(14) . .
O2 Co1 O1 79.06(13) . .
O2 Co1 O1 100.53(13) 12_656 .
O2 Co1 O1 77.35(12) 12_656 12_656
O2 Co1 O1 91.76(13) . 12_656
O2 Co1 O2 169.05(12) 12_656 .
O2 Co1 N1 93.62(14) 12_656 .
O2 Co1 N1 97.07(14) . .
O2 Co1 N2 100.79(15) 12_656 .
O2 Co1 N2 79.55(14) . .
N1 Co1 O1 159.25(14) . 12_656
N2 Co1 O1 99.06(13) . 12_656
N2 Co1 N1 100.99(15) . .
O1 Al1 O1 83.26(16) . 12_656
O1 Al1 N1 80.06(14) . .
O1 Al1 N2 158.54(14) . .
O2 Al1 O1 100.53(13) 12_656 .
O2 Al1 O1 91.76(13) . 12_656
O2 Al1 O1 77.35(12) 12_656 12_656
O2 Al1 O1 79.06(13) . .
O2 Al1 O2 169.05(12) 12_656 .
O2 Al1 N1 97.07(14) . .
O2 Al1 N1 93.62(14) 12_656 .
O2 Al1 N2 79.55(14) . .
O2 Al1 N2 100.79(15) 12_656 .
N1 Al1 O1 159.25(14) . 12_656
N2 Al1 O1 99.06(13) . 12_656
N2 Al1 N1 100.99(15) . .
O1 Co2 O1 180.0 12_656 3_675
O1 Co2 O1 97.43(10) 10_776 12_656
O1 Co2 O1 82.57(10) 10_776 2_765
O1 Co2 O1 97.43(10) 2_765 3_675
O1 Co2 O1 97.43(10) 11_566 12_656
O1 Co2 O1 180.00(13) 11_566 2_765
O1 Co2 O1 82.57(10) 2_765 12_656
O1 Co2 O1 82.57(10) . 11_566
O1 Co2 O1 97.43(10) 10_776 11_566
O1 Co2 O1 82.57(10) 10_776 3_675
O1 Co2 O1 97.43(10) . 3_675
O1 Co2 O1 82.57(10) . 12_656
O1 Co2 O1 82.57(10) 11_566 3_675
O1 Co2 O1 180.0 . 10_776
O1 Co2 O1 97.43(10) . 2_765
Co1 O1 Co1 97.76(12) . 11_566
Co1 O1 Co2 98.47(12) . .
Al1 O1 Co2 98.47(12) . .
Co2 O1 Co1 95.51(12) . 11_566
C6 O1 Co1 111.6(3) . .
C6 O1 Co1 118.5(3) . 11_566
C6 O1 Al1 111.6(3) . .
C6 O1 Co2 129.3(3) . .
Co1 O2 Co1 105.83(14) 11_566 .
C12 O2 Co1 118.4(3) . .
C12 O2 Co1 135.5(3) . 11_566
C12 O2 Al1 118.4(3) . .
C1 N1 Co1 128.6(3) . .
C1 N1 Al1 128.6(3) . .
C1 N1 C5 118.3(4) . .
C5 N1 Co1 113.1(3) . .
C5 N1 Al1 113.1(3) . .
C7 N2 Co1 126.9(4) . .
C7 N2 Al1 126.9(4) . .
C11 N2 Co1 115.1(3) . .
C11 N2 Al1 115.1(3) . .
C11 N2 C7 117.9(5) . .
N1 C1 H1 118.7 . .
N1 C1 C2 122.7(5) . .
C2 C1 H1 118.7 . .
C1 C2 H2 120.3 . .
C1 C2 C3 119.3(5) . .
C3 C2 H2 120.3 . .
C2 C3 H3 120.6 . .
C2 C3 C4 118.7(5) . .
C4 C3 H3 120.6 . .
C3 C4 H4 120.4 . .
C3 C4 C5 119.2(5) . .
C5 C4 H4 120.4 . .
N1 C5 C4 121.8(4) . .
N1 C5 C6 116.2(4) . .
C4 C5 C6 122.1(4) . .
O1 C6 C5 110.7(4) . .
O1 C6 H6A 109.5 . .
O1 C6 H6B 109.5 . .
C5 C6 H6A 109.5 . .
C5 C6 H6B 109.5 . .
H6A C6 H6B 108.1 . .
N2 C7 H7 119.3 . .
N2 C7 C8 121.4(6) . .
C8 C7 H7 119.3 . .
C7 C8 H8 119.8 . .
C9 C8 C7 120.4(5) . .
C9 C8 H8 119.8 . .
C8 C9 H9 120.9 . .
C10 C9 C8 118.3(6) . .
C10 C9 H9 120.9 . .
C9 C10 H10 119.6 . .
C9 C10 C11 120.8(6) . .
C11 C10 H10 119.6 . .
N2 C11 C10 121.2(5) . .
N2 C11 C12 115.7(4) . .
C10 C11 C12 123.1(5) . .
O2 C12 C11 111.0(4) . .
O2 C12 H12A 109.4 . .
O2 C12 H12B 109.4 . .
C11 C12 H12A 109.4 . .
C11 C12 H12B 109.4 . .
H12A C12 H12B 108.0 . .
O3 Cl1 O3 113.4(2) 3_565 .
O3 Cl1 O3 113.4(2) 3_565 2_665
O3 Cl1 O3 113.4(2) 2_665 .
O3 Cl1 O4 105.2(3) . .
O3 Cl1 O4 105.2(3) 3_565 .
O3 Cl1 O4 105.2(3) 2_665 .
O5 Cl2 O5 108.4(8) 3_675 2_765
O5 Cl2 O5 108.4(8) . 2_765
O5 Cl2 O5 108.4(8) 3_675 .
O5 Cl2 O6 110.5(8) 3_675 .
O5 Cl2 O6 110.5(8) 2_765 .
O5 Cl2 O6 110.5(8) . .
O5 Cl2 O5A 35(2) 2_765 2_765
O5 Cl2 O5A 35(2) 3_675 3_675
O5 Cl2 O5A 76.9(19) . 2_765
O5 Cl2 O5A 135.5(17) 3_675 2_765
O5 Cl2 O5A 76.9(19) 2_765 3_675
O5 Cl2 O5A 135.5(17) . 3_675
O5A Cl2 O6 108.1(13) . .
O5A Cl2 O6 108.1(13) 3_675 .
O5A Cl2 O6 108.1(13) 2_765 .
O5A Cl2 O5A 110.8(12) 3_675 .
O5A Cl2 O5A 110.8(12) . 2_765
O5A Cl2 O5A 110.8(13) 3_675 2_765

loop_
_geom_bond_atom_site_label_1
_geom_bond_atom_site_label_2
_geom_bond_distance
_geom_bond_site_symmetry_2
Co1 O1 2.133(3) 12_656
Co1 O1 2.036(3) .
Co1 O2 1.955(3) 12_656
Co1 O2 1.982(3) .
Co1 N1 2.063(4) .
Co1 N2 2.056(4) .
Al1 O1 2.133(3) 12_656
Al1 O1 2.036(3) .
Al1 O2 1.982(3) .
Al1 O2 1.955(3) 12_656
Al1 N1 2.063(4) .
Al1 N2 2.056(4) .
Co2 O1 2.099(3) 10_776
Co2 O1 2.099(3) 2_765
Co2 O1 2.099(3) 12_656
Co2 O1 2.099(3) 3_675
Co2 O1 2.099(3) .
Co2 O1 2.099(3) 11_566
O1 C6 1.417(5) .
O2 C12 1.389(5) .
N1 C1 1.339(6) .
N1 C5 1.348(6) .
N2 C7 1.361(6) .
N2 C11 1.343(6) .
C1 H1 0.9500 .
C1 C2 1.373(8) .
C2 H2 0.9500 .
C2 C3 1.376(8) .
C3 H3 0.9500 .
C3 C4 1.382(8) .
C4 H4 0.9500 .
C4 C5 1.387(7) .
C5 C6 1.511(6) .
C6 H6A 0.9900 .
C6 H6B 0.9900 .
C7 H7 0.9500 .
C7 C8 1.379(8) .
C8 H8 0.9500 .
C8 C9 1.359(9) .
C9 H9 0.9500 .
C9 C10 1.354(9) .
C10 H10 0.9500 .
C10 C11 1.388(7) .
C11 C12 1.500(7) .
C12 H12A 0.9900 .
C12 H12B 0.9900 .
Cl1 O3 1.407(4) 3_565
Cl1 O3 1.407(4) .
Cl1 O3 1.407(4) 2_665
Cl1 O4 1.487(10) .
Cl2 O5 1.395(12) 2_765
Cl2 O5 1.395(12) .
Cl2 O5 1.395(12) 3_675
Cl2 O6 1.415(6) .
Cl2 O5A 1.405(12) 2_765
Cl2 O5A 1.405(12) 3_675
Cl2 O5A 1.405(13) .

loop_
_geom_torsion_atom_site_label_1
_geom_torsion_atom_site_label_2
_geom_torsion_atom_site_label_3
_geom_torsion_atom_site_label_4
_geom_torsion
_geom_torsion_site_symmetry_1
Co1 O1 C6 C5 30.2(4) .
Co1 O1 C6 C5 -82.1(4) 11_566
Co1 O2 C12 C11 178.9(3) 11_566
Co1 O2 C12 C11 5.4(5) .
Co1 N1 C1 C2 -175.3(4) .
Co1 N1 C5 C4 175.1(4) .
Co1 N1 C5 C6 -4.2(5) .
Co1 N2 C7 C8 176.3(4) .
Co1 N2 C11 C10 -176.1(4) .
Co1 N2 C11 C12 4.2(5) .
Al1 O1 C6 C5 30.2(4) .
Al1 O2 C12 C11 5.4(5) .
Al1 N1 C1 C2 -175.3(4) .
Al1 N1 C5 C4 175.1(4) .
Al1 N1 C5 C6 -4.2(5) .
Al1 N2 C7 C8 176.3(4) .
Al1 N2 C11 C10 -176.1(4) .
Al1 N2 C11 C12 4.2(5) .
Co2 O1 C6 C5 152.1(3) .
N1 C1 C2 C3 0.2(9) .
N1 C5 C6 O1 -17.2(6) .
N2 C7 C8 C9 -1.1(8) .
N2 C11 C12 O2 -6.1(6) .
C1 N1 C5 C4 -2.4(7) .
C1 N1 C5 C6 178.4(4) .
C1 C2 C3 C4 -1.5(9) .
C2 C3 C4 C5 0.9(9) .
C3 C4 C5 N1 1.1(8) .
C3 C4 C5 C6 -179.7(5) .
C4 C5 C6 O1 163.5(4) .
C5 N1 C1 C2 1.8(7) .
C7 N2 C11 C10 0.4(7) .
C7 N2 C11 C12 -179.4(4) .
C7 C8 C9 C10 1.2(9) .
C8 C9 C10 C11 -0.5(9) .
C9 C10 C11 N2 -0.2(9) .
C9 C10 C11 C12 179.5(5) .
C10 C11 C12 O2 174.1(5) .
C11 N2 C7 C8 0.3(7) .

loop_
_exptl_oxdiff_crystal_face_indexfrac_h
_exptl_oxdiff_crystal_face_indexfrac_k
_exptl_oxdiff_crystal_face_indexfrac_l
_exptl_oxdiff_crystal_face_x
_exptl_oxdiff_crystal_face_y
_exptl_oxdiff_crystal_face_z
5.9999 11.0001 28.9986 0.0059 -0.0749 0.9906
-20.9998 12.9997 5.9983 0.1830 -0.9937 -0.2019
19.9998 -12.9998 -7.9983 -0.1923 0.9627 0.1431
-5.0000 -12.0001 -29.9985 -0.0148 0.1315 -1.0043
0.0000 -1.0000 5.0000 0.1073 0.0156 0.0075
-0.0000 1.0000 -5.0000 -0.1073 -0.0156 -0.0075
